data_7039786
loop_
_publ_author_name
'Nowicka, Beata'
'Reczy\'nski, Mateusz'
'Rams, Micha\/l'
'Wasiuty\'nski, Tadeusz'
'Nitek, Wojciech'
'Sieklucka, Barbara'

_publ_section_title
;
 Ligand dependent topology and spontaneous resolution in high-spin
 cyano-bridged Ni3W2 clusters.
;
_journal_issue 31
_journal_name_full 'Dalton transactions (Cambridge, England : 2003)'
_journal_page_first 12423
_journal_page_last 12431
_journal_paper_doi 10.1039/c6dt02119k
_journal_volume 45
_journal_year 2016
_chemical_formula_moiety 'C88 H64 N28 Ni3 O8 W2'
_chemical_formula_sum 'C88 H64 N28 Ni3 O8 W2'
_chemical_formula_weight 2185.5
_chemical_name_systematic
;
 ?
;
_space_group_IT_number 2
_symmetry_cell_setting triclinic
_symmetry_Int_Tables_number 2
_symmetry_space_group_name_Hall '-P 1'
_symmetry_space_group_name_H-M 'P -1'
_atom_sites_solution_hydrogens mixed
_audit_creation_date 2016-01-11T15:22:20-00:00
_audit_creation_method 'WinGX routine CIF_UPDATE'
_audit_update_record
;
2016-01-12 deposited with the CCDC.
2016-07-04 downloaded from the CCDC.
;
_cell_angle_alpha 107.775(5)
_cell_angle_beta 103.762(5)
_cell_angle_gamma 95.698(5)
_cell_formula_units_Z 2
_cell_length_a 15.722(5)
_cell_length_b 18.774(5)
_cell_length_c 21.543(5)
_cell_measurement_reflns_used 32285
_cell_measurement_temperature 293(2)
_cell_measurement_theta_max 71.4255
_cell_measurement_theta_min 3.1583
_cell_volume 5779(3)
_computing_cell_refinement
;
        CrysAlisPro, Agilent Technologies,
        Version 1.171.37.33 (release 27-03-2014 CrysAlis171 .NET)
        (compiled Mar 27 2014,17:12:48)
;
_computing_data_collection
;
        CrysAlisPro, Agilent Technologies,
        Version 1.171.37.33 (release 27-03-2014 CrysAlis171 .NET)
        (compiled Mar 27 2014,17:12:48)
;
_computing_data_reduction
;
        CrysAlisPro, Agilent Technologies,
        Version 1.171.37.33 (release 27-03-2014 CrysAlis171 .NET)
        (compiled Mar 27 2014,17:12:48)
;
_computing_structure_refinement 'SHELXL-2014/8 (Sheldrick, 2014)'
_diffrn_ambient_temperature 293(2)
_diffrn_detector 'CCD plate'
_diffrn_detector_area_resol_mean 10.3756
_diffrn_detector_type Atlas
_diffrn_measured_fraction_theta_full 0.997
_diffrn_measured_fraction_theta_max 0.983
_diffrn_measurement_device 'four-circle diffractometer'
_diffrn_measurement_device_type 'SuperNova, Dual, Cu at zero, Atlas'
_diffrn_measurement_method '\w scans'
_diffrn_orient_matrix_UB_11 -0.0441918
_diffrn_orient_matrix_UB_12 0.0623168
_diffrn_orient_matrix_UB_13 0.0381668
_diffrn_orient_matrix_UB_21 -0.0910321
_diffrn_orient_matrix_UB_22 -0.0396035
_diffrn_orient_matrix_UB_23 -0.0519949
_diffrn_orient_matrix_UB_31 -0.0173734
_diffrn_orient_matrix_UB_32 -0.0473266
_diffrn_orient_matrix_UB_33 0.0443896
_diffrn_radiation_monochromator mirror
_diffrn_radiation_probe x-ray
_diffrn_radiation_type CuK\a
_diffrn_radiation_wavelength 1.54184
_diffrn_reflns_av_R_equivalents 0.0507
_diffrn_reflns_av_unetI/netI 0.0662
_diffrn_reflns_Laue_measured_fraction_full 0.997
_diffrn_reflns_Laue_measured_fraction_max 0.983
_diffrn_reflns_limit_h_max 19
_diffrn_reflns_limit_h_min -19
_diffrn_reflns_limit_k_max 23
_diffrn_reflns_limit_k_min -22
_diffrn_reflns_limit_l_max 26
_diffrn_reflns_limit_l_min -26
_diffrn_reflns_number 89540
_diffrn_reflns_point_group_measured_fraction_full 0.997
_diffrn_reflns_point_group_measured_fraction_max 0.983
_diffrn_reflns_theta_full 67.684
_diffrn_reflns_theta_max 71.424
_diffrn_reflns_theta_min 3.158
_diffrn_source 'sealed X-ray tube'
_diffrn_source_type 'SuperNova (Cu) X-ray Source'
_exptl_absorpt_coefficient_mu 4.572
_exptl_absorpt_correction_T_max 0.641
_exptl_absorpt_correction_T_min 0.222
_exptl_absorpt_correction_type gaussian
_exptl_absorpt_process_details
;
        CrysAlisPro, Agilent Technologies,
        Version 1.171.37.33 (release 27-03-2014 CrysAlis171 .NET)
        (compiled Mar 27 2014,17:12:48)
Numerical absorption correction based on gaussian integration over
                        a multifaceted crystal model
        Empirical absorption correction using spherical harmonics,
 implemented in SCALE3 ABSPACK scaling algorithm.
;
_exptl_crystal_colour red
_exptl_crystal_density_diffrn 1.256
_exptl_crystal_description prism
_exptl_crystal_F_000 2168
_exptl_crystal_size_max 0.539
_exptl_crystal_size_mid 0.195
_exptl_crystal_size_min 0.11
_platon_squeeze_details
;
;
_refine_diff_density_max 0.844
_refine_diff_density_min -1.343
_refine_diff_density_rms 0.084
_refine_ls_extinction_coef 0.000220(19)
_refine_ls_extinction_expression Fc^*^=kFc[1+0.001xFc^2^\l^3^/sin(2\q)]^-1/4^
_refine_ls_extinction_method 'SHELXL-2014/8 (Sheldrick 2014'
_refine_ls_goodness_of_fit_ref 0.973
_refine_ls_hydrogen_treatment constr
_refine_ls_matrix_type full
_refine_ls_number_parameters 1190
_refine_ls_number_reflns 22130
_refine_ls_number_restraints 0
_refine_ls_restrained_S_all 0.973
_refine_ls_R_factor_all 0.0502
_refine_ls_R_factor_gt 0.038
_refine_ls_shift/su_max 0.003
_refine_ls_shift/su_mean 0
_refine_ls_structure_factor_coef Fsqd
_refine_ls_weighting_details 'w=1/[\s^2^(Fo^2^)+(0.0699P)^2^] where P=(Fo^2^+2Fc^2^)/3'
_refine_ls_weighting_scheme calc
_refine_ls_wR_factor_gt 0.1009
_refine_ls_wR_factor_ref 0.1095
_reflns_Friedel_coverage 0
_reflns_number_gt 17408
_reflns_number_total 22130
_reflns_threshold_expression 'I > 2\s(I)'
_cod_data_source_file c6dt02119k2.cif
_cod_data_source_block bn_niphenw5
_cod_depositor_comments 'Adding full bibliography for 7039785--7039787.cif.'
_cod_database_code 7039786
_shelx_estimated_absorpt_t_min 0.192
_shelx_estimated_absorpt_t_max 0.633

loop_
_symmetry_equiv_pos_as_xyz
'x, y, z'
'-x, -y, -z'

loop_
_atom_site_label
_atom_site_type_symbol
_atom_site_fract_x
_atom_site_fract_y
_atom_site_fract_z
_atom_site_U_iso_or_equiv
_atom_site_adp_type
_atom_site_occupancy
_atom_site_site_symmetry_order
_atom_site_calc_flag
_atom_site_refinement_flags_posn
_atom_site_refinement_flags_adp
_atom_site_refinement_flags_occupancy
W1 W 0.99213(2) 0.23502(2) 0.86487(2) 0.04322(6) Uani 1 1 d . . .
W2 W 0.82202(2) 0.24703(2) 0.48480(2) 0.04906(6) Uani 1 1 d . . .
Ni1 Ni 1.12398(4) 0.28697(3) 0.67370(3) 0.04463(14) Uani 1 1 d . . .
Ni2 Ni 0.69528(4) 0.24646(4) 0.69236(4) 0.05480(16) Uani 1 1 d . . .
Ni3 Ni 1.04589(5) 0.26501(4) 1.12461(3) 0.05938(18) Uani 1 1 d . . .
C11 C 0.9148(3) 0.3098(2) 0.9160(2) 0.0575(10) Uani 1 1 d . . .
N11 N 0.8737(3) 0.3493(2) 0.9430(2) 0.0767(11) Uani 1 1 d . . .
C12 C 1.0782(3) 0.3445(3) 0.9160(2) 0.0626(11) Uani 1 1 d . . .
N12 N 1.1238(3) 0.4037(2) 0.9417(2) 0.0940(14) Uani 1 1 d . . .
C13 C 1.0530(2) 0.2638(2) 0.79327(19) 0.0496(8) Uani 1 1 d . . .
N13 N 1.0842(2) 0.28092(19) 0.75686(16) 0.0547(8) Uani 1 1 d . . .
C14 C 0.8850(2) 0.2474(2) 0.7870(2) 0.0497(8) Uani 1 1 d . . .
N14 N 0.8261(2) 0.25384(19) 0.74728(17) 0.0566(8) Uani 1 1 d . . .
C15 C 1.0296(3) 0.2356(2) 0.96852(19) 0.0535(9) Uani 1 1 d . . .
N15 N 1.0478(3) 0.2396(2) 1.02408(17) 0.0648(9) Uani 1 1 d . . .
C16 C 1.1184(3) 0.1969(3) 0.8844(2) 0.0716(13) Uani 1 1 d . . .
N16 N 1.1837(3) 0.1770(3) 0.8966(3) 0.1097(17) Uani 1 1 d . . .
C17 C 0.9733(3) 0.1277(2) 0.7847(2) 0.0616(10) Uani 1 1 d . . .
N17 N 0.9609(3) 0.0691(2) 0.7426(2) 0.0870(13) Uani 1 1 d . . .
C18 C 0.8825(3) 0.1590(2) 0.8695(2) 0.0623(10) Uani 1 1 d . . .
N18 N 0.8236(3) 0.1193(2) 0.8707(3) 0.0869(13) Uani 1 1 d . . .
C21 C 0.7589(3) 0.3448(3) 0.5063(3) 0.0741(13) Uani 1 1 d . . .
N21 N 0.7267(4) 0.3973(3) 0.5207(3) 0.1135(19) Uani 1 1 d . . .
C22 C 0.9193(3) 0.3424(2) 0.4931(2) 0.0541(9) Uani 1 1 d . . .
N22 N 0.9718(3) 0.3919(2) 0.4994(2) 0.0753(11) Uani 1 1 d . . .
C23 C 0.9327(2) 0.2678(2) 0.57380(19) 0.0472(8) Uani 1 1 d . . .
N23 N 0.9938(2) 0.27769(18) 0.61894(16) 0.0522(7) Uani 1 1 d . . .
C24 C 0.7612(3) 0.2479(2) 0.5648(2) 0.0533(9) Uani 1 1 d . . .
N24 N 0.7318(2) 0.2471(2) 0.60787(19) 0.0623(9) Uani 1 1 d . . .
C25 C 0.7917(4) 0.2616(3) 0.3867(2) 0.0727(13) Uani 1 1 d . . .
N25 N 0.7746(4) 0.2678(3) 0.3345(2) 0.118(2) Uani 1 1 d . . .
C26 C 0.9133(3) 0.1918(2) 0.4346(2) 0.0609(10) Uani 1 1 d . . .
N26 N 0.9634(3) 0.1633(2) 0.4089(2) 0.0850(13) Uani 1 1 d . . .
C27 C 0.8182(3) 0.1371(2) 0.4968(2) 0.0604(10) Uani 1 1 d . . .
N27 N 0.8163(3) 0.0800(2) 0.5068(2) 0.0785(11) Uani 1 1 d . . .
C28 C 0.6910(4) 0.1849(4) 0.4272(3) 0.117(3) Uani 1 1 d . . .
N28 N 0.6210(5) 0.1526(5) 0.3949(4) 0.210(5) Uani 1 1 d . . .
N31 N 1.1592(2) 0.30144(17) 0.59049(15) 0.0483(7) Uani 1 1 d . . .
C32 C 1.1713(3) 0.3752(2) 0.5939(2) 0.0557(9) Uani 1 1 d . . .
C33 C 1.1643(3) 0.2491(2) 0.5348(2) 0.0593(10) Uani 1 1 d . . .
H33 H 1.1526 0.1981 0.5309 0.071 Uiso 1 1 calc R U .
C34 C 1.1863(3) 0.2672(3) 0.4817(2) 0.0781(14) Uani 1 1 d . . .
H34 H 1.192 0.2292 0.4442 0.094 Uiso 1 1 calc R U .
C35 C 1.1994(4) 0.3418(4) 0.4858(3) 0.0844(15) Uani 1 1 d . . .
H35 H 1.2137 0.3548 0.4507 0.101 Uiso 1 1 calc R U .
C36 C 1.1915(3) 0.3977(3) 0.5418(3) 0.0729(13) Uani 1 1 d . . .
C37 C 1.2011(4) 0.4770(4) 0.5506(4) 0.103(2) Uani 1 1 d . . .
H37 H 1.2119 0.4928 0.5158 0.124 Uiso 1 1 calc R U .
C38 C 1.1952(4) 0.5291(3) 0.6067(4) 0.101(2) Uani 1 1 d . . .
H38 H 1.2012 0.5801 0.6101 0.121 Uiso 1 1 calc R U .
C39 C 1.1795(3) 0.5075(3) 0.6623(3) 0.0798(14) Uani 1 1 d . . .
C40 C 1.1779(4) 0.5595(3) 0.7239(4) 0.100(2) Uani 1 1 d . . .
H40 H 1.1874 0.6114 0.7309 0.12 Uiso 1 1 calc R U .
C41 C 1.1622(4) 0.5338(3) 0.7739(3) 0.0921(18) Uani 1 1 d . . .
H41 H 1.1619 0.568 0.8155 0.11 Uiso 1 1 calc R U .
C42 C 1.1467(3) 0.4558(3) 0.7616(2) 0.0711(12) Uani 1 1 d . . .
H42 H 1.1352 0.4387 0.7955 0.085 Uiso 1 1 calc R U .
C43 C 1.1661(3) 0.4308(2) 0.6548(2) 0.0585(10) Uani 1 1 d . . .
N44 N 1.1475(2) 0.40472(18) 0.70365(17) 0.0557(8) Uani 1 1 d . . .
N45 N 1.2567(2) 0.2827(2) 0.71848(17) 0.0570(8) Uani 1 1 d . . .
C46 C 1.2701(3) 0.2111(3) 0.7087(2) 0.0613(10) Uani 1 1 d . . .
C47 C 1.3256(3) 0.3392(3) 0.7526(3) 0.0796(14) Uani 1 1 d . . .
H47 H 1.3168 0.3889 0.7592 0.095 Uiso 1 1 calc R U .
C48 C 1.4100(4) 0.3272(4) 0.7789(3) 0.107(2) Uani 1 1 d . . .
H48 H 1.4571 0.3681 0.8025 0.129 Uiso 1 1 calc R U .
C49 C 1.4230(4) 0.2549(4) 0.7695(3) 0.104(2) Uani 1 1 d . . .
H49 H 1.4791 0.2462 0.7879 0.125 Uiso 1 1 calc R U .
C50 C 1.3546(4) 0.1945(4) 0.7335(3) 0.0870(16) Uani 1 1 d . . .
C51 C 1.3621(5) 0.1175(4) 0.7217(4) 0.114(2) Uani 1 1 d . . .
H51 H 1.4171 0.1061 0.739 0.136 Uiso 1 1 calc R U .
C52 C 1.2921(5) 0.0595(4) 0.6860(4) 0.108(2) Uani 1 1 d . . .
H52 H 1.2997 0.0095 0.6792 0.13 Uiso 1 1 calc R U .
C53 C 1.2056(4) 0.0750(3) 0.6586(3) 0.0790(14) Uani 1 1 d . . .
C54 C 1.1298(5) 0.0191(3) 0.6210(3) 0.0900(17) Uani 1 1 d . . .
H54 H 1.1333 -0.032 0.6126 0.108 Uiso 1 1 calc R U .
C55 C 1.0522(4) 0.0385(3) 0.5969(3) 0.0864(16) Uani 1 1 d . . .
H55 H 1.0015 0.0013 0.5724 0.104 Uiso 1 1 calc R U .
C56 C 1.0488(3) 0.1154(2) 0.6091(2) 0.0693(12) Uani 1 1 d . . .
H56 H 0.995 0.1284 0.5912 0.083 Uiso 1 1 calc R U .
C57 C 1.1960(3) 0.1509(2) 0.6698(2) 0.0577(10) Uani 1 1 d . . .
N58 N 1.1177(2) 0.17054(18) 0.64452(16) 0.0528(7) Uani 1 1 d . . .
N59 N 0.6671(2) 0.2618(2) 0.7853(2) 0.0668(9) Uani 1 1 d . . .
C60 C 0.6659(3) 0.3349(3) 0.8191(2) 0.0717(13) Uani 1 1 d . . .
C61 C 0.6539(3) 0.2097(4) 0.8138(3) 0.0835(15) Uani 1 1 d . . .
H61 H 0.6562 0.1593 0.7917 0.1 Uiso 1 1 calc R U .
C62 C 0.6361(4) 0.2309(5) 0.8782(3) 0.102(2) Uani 1 1 d . . .
H62 H 0.6258 0.1942 0.8977 0.122 Uiso 1 1 calc R U .
C63 C 0.6343(4) 0.3038(5) 0.9106(3) 0.116(3) Uani 1 1 d . . .
H63 H 0.6225 0.3174 0.9525 0.139 Uiso 1 1 calc R U .
C64 C 0.6496(4) 0.3595(4) 0.8824(3) 0.0942(18) Uani 1 1 d . . .
C65 C 0.6504(5) 0.4384(5) 0.9135(4) 0.129(3) Uani 1 1 d . . .
H65 H 0.6395 0.4547 0.9557 0.155 Uiso 1 1 calc R U .
C66 C 0.6663(6) 0.4908(5) 0.8840(4) 0.132(3) Uani 1 1 d . . .
H66 H 0.6667 0.5418 0.9062 0.158 Uiso 1 1 calc R U .
C67 C 0.6824(4) 0.4677(4) 0.8192(4) 0.103(2) Uani 1 1 d . . .
C68 C 0.6991(5) 0.5170(4) 0.7840(5) 0.120(3) Uani 1 1 d . . .
H68 H 0.6995 0.5686 0.8031 0.144 Uiso 1 1 calc R U .
C69 C 0.7142(4) 0.4906(4) 0.7239(4) 0.109(2) Uani 1 1 d . . .
H69 H 0.725 0.5237 0.7009 0.131 Uiso 1 1 calc R U .
C70 C 0.7138(3) 0.4131(3) 0.6950(3) 0.0816(14) Uani 1 1 d . . .
H70 H 0.7238 0.3955 0.6526 0.098 Uiso 1 1 calc R U .
C71 C 0.6834(3) 0.3892(3) 0.7870(3) 0.0777(14) Uani 1 1 d . . .
N72 N 0.6997(2) 0.3636(2) 0.7259(2) 0.0665(9) Uani 1 1 d . . .
N73 N 0.5591(2) 0.2221(2) 0.64040(19) 0.0648(9) Uani 1 1 d . . .
C74 C 0.5244(3) 0.1477(3) 0.6158(2) 0.0675(12) Uani 1 1 d . . .
C75 C 0.5044(3) 0.2697(3) 0.6296(3) 0.0803(14) Uani 1 1 d . . .
H75 H 0.5275 0.3216 0.6463 0.096 Uiso 1 1 calc R U .
C76 C 0.4140(4) 0.2453(4) 0.5943(3) 0.1007(19) Uani 1 1 d . . .
H76 H 0.3778 0.2802 0.5877 0.121 Uiso 1 1 calc R U .
C77 C 0.3800(4) 0.1698(4) 0.5699(3) 0.104(2) Uani 1 1 d . . .
H77 H 0.3199 0.1526 0.5467 0.125 Uiso 1 1 calc R U .
C78 C 0.4339(3) 0.1182(4) 0.5793(3) 0.0858(16) Uani 1 1 d . . .
C79 C 0.4052(4) 0.0372(4) 0.5560(3) 0.110(2) Uani 1 1 d . . .
H79 H 0.3457 0.017 0.5321 0.132 Uiso 1 1 calc R U .
C80 C 0.4596(5) -0.0108(4) 0.5669(3) 0.107(2) Uani 1 1 d . . .
H80 H 0.4379 -0.0629 0.5513 0.129 Uiso 1 1 calc R U .
C81 C 0.5523(4) 0.0189(3) 0.6031(3) 0.0859(15) Uani 1 1 d . . .
C82 C 0.6134(5) -0.0271(3) 0.6151(4) 0.109(2) Uani 1 1 d . . .
H82 H 0.5943 -0.0794 0.6011 0.131 Uiso 1 1 calc R U .
C83 C 0.7011(5) 0.0035(3) 0.6470(4) 0.107(2) Uani 1 1 d . . .
H83 H 0.7422 -0.0278 0.6532 0.128 Uiso 1 1 calc R U .
C84 C 0.7284(4) 0.0824(3) 0.6702(3) 0.0807(14) Uani 1 1 d . . .
H84 H 0.7881 0.1035 0.6928 0.097 Uiso 1 1 calc R U .
C85 C 0.5843(3) 0.0966(3) 0.6268(2) 0.0674(11) Uani 1 1 d . . .
N86 N 0.6710(2) 0.1281(2) 0.6606(2) 0.0668(9) Uani 1 1 d . . .
N87 N 1.0532(3) 0.38120(19) 1.13906(16) 0.0607(9) Uani 1 1 d . . .
C88 C 1.0554(3) 0.4232(2) 1.2034(2) 0.0595(10) Uani 1 1 d . . .
C89 C 1.0626(4) 0.4174(3) 1.0963(2) 0.0729(13) Uani 1 1 d . . .
H89 H 1.0635 0.3889 1.0528 0.088 Uiso 1 1 calc R U .
C90 C 1.0712(4) 0.4960(3) 1.1135(3) 0.0840(15) Uani 1 1 d . . .
H90 H 1.0757 0.5188 1.0814 0.101 Uiso 1 1 calc R U .
C91 C 1.0728(4) 0.5388(3) 1.1767(3) 0.0870(16) Uani 1 1 d . . .
H91 H 1.0792 0.5914 1.1887 0.104 Uiso 1 1 calc R U .
C92 C 1.0648(3) 0.5032(3) 1.2246(3) 0.0731(13) Uani 1 1 d . . .
C93 C 1.0649(4) 0.5421(3) 1.2934(3) 0.098(2) Uani 1 1 d . . .
H93 H 1.0722 0.595 1.3087 0.118 Uiso 1 1 calc R U .
C94 C 1.0550(4) 0.5059(4) 1.3361(3) 0.0945(19) Uani 1 1 d . . .
H94 H 1.0543 0.5335 1.3799 0.113 Uiso 1 1 calc R U .
C95 C 1.0453(3) 0.4240(4) 1.3153(2) 0.0826(16) Uani 1 1 d . . .
C96 C 1.0331(4) 0.3823(5) 1.3567(3) 0.106(2) Uani 1 1 d . . .
H96 H 1.0316 0.4069 1.4009 0.127 Uiso 1 1 calc R U .
C97 C 1.0233(4) 0.3052(5) 1.3321(3) 0.106(2) Uani 1 1 d . . .
H97 H 1.0139 0.2771 1.3595 0.127 Uiso 1 1 calc R U .
C98 C 1.0272(4) 0.2673(4) 1.2658(3) 0.0874(16) Uani 1 1 d . . .
H98 H 1.0216 0.2146 1.2503 0.105 Uiso 1 1 calc R U .
C99 C 1.0468(3) 0.3823(3) 1.2488(2) 0.0615(10) Uani 1 1 d . . .
N100 N 1.0389(3) 0.3063(2) 1.22457(17) 0.0673(10) Uani 1 1 d . . .
N101 N 1.0336(3) 0.1508(2) 1.1143(2) 0.0752(11) Uani 1 1 d . . .
C102 C 0.9491(5) 0.1121(3) 1.0842(3) 0.0835(16) Uani 1 1 d . . .
C103 C 1.0975(5) 0.1117(3) 1.1298(3) 0.103(2) Uani 1 1 d . . .
H103 H 1.1559 0.1378 1.1504 0.123 Uiso 1 1 calc R U .
C104 C 1.0802(7) 0.0339(4) 1.1165(5) 0.137(3) Uani 1 1 d . . .
H104 H 1.1258 0.0087 1.129 0.164 Uiso 1 1 calc R U .
C105 C 0.9959(8) -0.0047(4) 1.0850(5) 0.147(4) Uani 1 1 d . . .
H105 H 0.9837 -0.0571 1.0748 0.177 Uiso 1 1 calc R U .
C106 C 0.9256(6) 0.0337(3) 1.0673(4) 0.111(2) Uani 1 1 d . . .
C107 C 0.8358(8) -0.0014(5) 1.0349(5) 0.150(4) Uani 1 1 d . . .
H107 H 0.8207 -0.0539 1.0228 0.18 Uiso 1 1 calc R U .
C108 C 0.7733(7) 0.0358(6) 1.0211(5) 0.149(4) Uani 1 1 d . . .
H108 H 0.7154 0.0093 0.9988 0.179 Uiso 1 1 calc R U .
C109 C 0.7920(5) 0.1207(4) 1.0402(4) 0.111(2) Uani 1 1 d . . .
C110 C 0.7327(5) 0.1695(7) 1.0299(4) 0.137(3) Uani 1 1 d . . .
H110 H 0.6725 0.1488 1.0093 0.164 Uiso 1 1 calc R U .
C111 C 0.7593(5) 0.2463(5) 1.0488(4) 0.115(2) Uani 1 1 d . . .
H111 H 0.7187 0.2783 1.0436 0.138 Uiso 1 1 calc R U .
C112 C 0.8474(4) 0.2732(4) 1.0753(3) 0.0890(16) Uani 1 1 d . . .
H112 H 0.867 0.325 1.086 0.107 Uiso 1 1 calc R U .
C113 C 0.8812(4) 0.1558(3) 1.0704(2) 0.0781(14) Uani 1 1 d . . .
N114 N 0.9080(3) 0.2319(2) 1.08729(18) 0.0704(10) Uani 1 1 d . . .
O115 O 1.1832(2) 0.2838(2) 1.15940(19) 0.0921(11) Uani 1 1 d . . .
H115 H 1.2053 0.2933 1.2017 0.138 Uiso 1 1 d R U .
H116 H 1.2117 0.2735 1.1298 0.138 Uiso 1 1 d R U .
O1 O 1.1830(3) 0.5561(2) 0.94512(19) 0.0931(11) Uani 1 1 d . . .
O2 O 0.8233(3) -0.0688(2) 0.5235(2) 0.0950(11) Uani 1 1 d . . .
O3 O 0.9110(3) -0.0864(2) 0.6558(2) 0.1011(12) Uani 1 1 d . . .
O4 O 1.2572(4) 0.3147(4) 1.2957(3) 0.173(2) Uani 1 1 d . . .
O5 O 1.2170(5) 0.1717(4) 1.3108(4) 0.188(3) Uani 1 1 d . . .
O6 O 0.6753(8) 0.5443(5) 0.5841(5) 0.134(4) Uani 0.5 1 d . . P
O7 O 0.6530(7) 0.4312(10) 1.0855(6) 0.208(7) Uani 0.5 1 d . . P
O8 O 1.2746(9) 0.2511(13) 1.0654(7) 0.279(11) Uani 0.5 1 d . . P
O9 O 1.3368(10) -0.0179(10) 1.1556(10) 0.115(6) Uani 0.25 1 d . . P
O10 O 1.3118(16) 0.087(3) 1.2240(13) 0.26(2) Uani 0.25 1 d . . P

loop_
_atom_site_aniso_label
_atom_site_aniso_U_11
_atom_site_aniso_U_22
_atom_site_aniso_U_33
_atom_site_aniso_U_23
_atom_site_aniso_U_13
_atom_site_aniso_U_12
W1 0.05525(10) 0.03868(9) 0.04264(10) 0.01757(7) 0.01925(7) 0.01459(7)
W2 0.06020(11) 0.04064(10) 0.04474(10) 0.01854(7) 0.00853(7) 0.00475(7)
Ni1 0.0477(3) 0.0439(3) 0.0454(3) 0.0182(3) 0.0153(3) 0.0075(2)
Ni2 0.0466(3) 0.0584(4) 0.0656(4) 0.0282(3) 0.0174(3) 0.0109(3)
Ni3 0.0934(5) 0.0462(4) 0.0476(4) 0.0233(3) 0.0244(3) 0.0195(3)
C11 0.079(3) 0.046(2) 0.056(2) 0.0188(18) 0.029(2) 0.0244(19)
N11 0.094(3) 0.067(2) 0.082(3) 0.025(2) 0.043(2) 0.034(2)
C12 0.081(3) 0.056(2) 0.053(2) 0.016(2) 0.027(2) 0.010(2)
N12 0.118(4) 0.064(3) 0.083(3) 0.006(2) 0.034(3) -0.012(2)
C13 0.052(2) 0.056(2) 0.0435(19) 0.0178(17) 0.0166(16) 0.0106(16)
N13 0.0548(18) 0.065(2) 0.0452(17) 0.0206(15) 0.0166(15) 0.0047(15)
C14 0.052(2) 0.045(2) 0.057(2) 0.0201(17) 0.0215(18) 0.0100(15)
N14 0.0520(18) 0.060(2) 0.062(2) 0.0251(17) 0.0171(16) 0.0155(15)
C15 0.082(3) 0.0413(19) 0.043(2) 0.0165(16) 0.0242(19) 0.0167(18)
N15 0.100(3) 0.055(2) 0.049(2) 0.0245(16) 0.0267(18) 0.0238(18)
C16 0.077(3) 0.087(3) 0.067(3) 0.036(2) 0.025(2) 0.044(3)
N16 0.091(3) 0.147(5) 0.109(4) 0.054(3) 0.029(3) 0.067(3)
C17 0.071(3) 0.050(2) 0.065(3) 0.013(2) 0.027(2) 0.0166(19)
N17 0.103(3) 0.056(2) 0.091(3) 0.005(2) 0.035(3) 0.013(2)
C18 0.076(3) 0.053(2) 0.071(3) 0.028(2) 0.034(2) 0.017(2)
N18 0.087(3) 0.075(3) 0.121(4) 0.050(3) 0.051(3) 0.009(2)
C21 0.089(3) 0.065(3) 0.100(4) 0.053(3) 0.045(3) 0.029(2)
N21 0.125(4) 0.099(4) 0.188(6) 0.100(4) 0.094(4) 0.061(3)
C22 0.074(3) 0.042(2) 0.050(2) 0.0199(17) 0.0212(19) 0.0070(18)
N22 0.092(3) 0.061(2) 0.073(2) 0.0259(19) 0.026(2) -0.001(2)
C23 0.054(2) 0.0430(19) 0.050(2) 0.0200(16) 0.0193(17) 0.0076(15)
N23 0.0538(18) 0.0550(19) 0.0492(17) 0.0199(15) 0.0143(15) 0.0096(14)
C24 0.051(2) 0.053(2) 0.064(2) 0.0334(19) 0.0155(18) 0.0113(16)
N24 0.0567(19) 0.071(2) 0.072(2) 0.0383(19) 0.0221(17) 0.0143(16)
C25 0.099(4) 0.058(3) 0.052(2) 0.021(2) 0.007(2) 0.002(2)
N25 0.182(6) 0.098(4) 0.055(3) 0.034(2) -0.001(3) 0.003(4)
C26 0.085(3) 0.050(2) 0.055(2) 0.0197(19) 0.031(2) 0.013(2)
N26 0.111(3) 0.058(2) 0.093(3) 0.021(2) 0.049(3) 0.016(2)
C27 0.077(3) 0.043(2) 0.062(2) 0.0191(19) 0.022(2) 0.0083(18)
N27 0.097(3) 0.051(2) 0.090(3) 0.026(2) 0.033(2) 0.008(2)
C28 0.100(4) 0.119(5) 0.120(5) 0.087(4) -0.029(4) -0.033(4)
N28 0.130(5) 0.231(9) 0.231(8) 0.171(7) -0.088(5) -0.097(6)
N31 0.0547(17) 0.0464(17) 0.0506(17) 0.0211(14) 0.0215(14) 0.0087(13)
C32 0.055(2) 0.055(2) 0.065(2) 0.0306(19) 0.0185(18) 0.0057(17)
C33 0.071(3) 0.056(2) 0.055(2) 0.0184(19) 0.028(2) 0.0075(19)
C34 0.091(3) 0.091(4) 0.054(3) 0.020(2) 0.031(2) 0.010(3)
C35 0.092(4) 0.110(5) 0.065(3) 0.046(3) 0.031(3) 0.008(3)
C36 0.075(3) 0.078(3) 0.080(3) 0.051(3) 0.021(2) 0.008(2)
C37 0.115(5) 0.096(5) 0.123(5) 0.076(4) 0.036(4) 0.006(4)
C38 0.110(5) 0.063(3) 0.142(6) 0.060(4) 0.029(4) 0.008(3)
C39 0.078(3) 0.049(2) 0.119(4) 0.038(3) 0.030(3) 0.008(2)
C40 0.092(4) 0.045(3) 0.138(6) 0.009(3) 0.019(4) 0.011(2)
C41 0.091(4) 0.060(3) 0.101(4) -0.006(3) 0.026(3) 0.014(3)
C42 0.066(3) 0.059(3) 0.077(3) 0.005(2) 0.024(2) 0.009(2)
C43 0.056(2) 0.044(2) 0.078(3) 0.026(2) 0.019(2) 0.0056(16)
N44 0.0543(18) 0.0501(18) 0.061(2) 0.0149(16) 0.0173(15) 0.0111(14)
N45 0.0494(17) 0.062(2) 0.0599(19) 0.0226(16) 0.0141(15) 0.0075(15)
C46 0.062(2) 0.067(3) 0.063(2) 0.026(2) 0.022(2) 0.025(2)
C47 0.058(3) 0.076(3) 0.090(3) 0.022(3) 0.007(2) 0.003(2)
C48 0.060(3) 0.121(5) 0.120(5) 0.030(4) 0.006(3) 0.002(3)
C49 0.060(3) 0.133(6) 0.118(5) 0.049(4) 0.009(3) 0.031(3)
C50 0.071(3) 0.101(4) 0.100(4) 0.045(3) 0.024(3) 0.036(3)
C51 0.104(5) 0.126(6) 0.145(6) 0.071(5) 0.044(4) 0.074(4)
C52 0.136(6) 0.084(4) 0.140(6) 0.057(4) 0.060(5) 0.066(4)
C53 0.109(4) 0.064(3) 0.088(3) 0.035(3) 0.049(3) 0.039(3)
C54 0.147(6) 0.050(3) 0.093(4) 0.027(3) 0.061(4) 0.033(3)
C55 0.116(4) 0.045(2) 0.097(4) 0.016(2) 0.043(3) 0.000(3)
C56 0.080(3) 0.053(2) 0.071(3) 0.020(2) 0.021(2) 0.000(2)
C57 0.077(3) 0.056(2) 0.054(2) 0.0256(19) 0.032(2) 0.023(2)
N58 0.0617(19) 0.0467(17) 0.0547(18) 0.0220(14) 0.0200(15) 0.0078(14)
N59 0.0503(19) 0.086(3) 0.075(2) 0.037(2) 0.0213(17) 0.0218(17)
C60 0.050(2) 0.096(4) 0.069(3) 0.027(3) 0.015(2) 0.021(2)
C61 0.070(3) 0.115(4) 0.090(4) 0.062(3) 0.028(3) 0.025(3)
C62 0.089(4) 0.163(7) 0.087(4) 0.072(4) 0.038(3) 0.045(4)
C63 0.086(4) 0.190(8) 0.084(4) 0.047(5) 0.037(3) 0.053(5)
C64 0.075(3) 0.130(5) 0.080(4) 0.031(4) 0.027(3) 0.035(3)
C65 0.125(6) 0.148(8) 0.095(5) 0.004(5) 0.036(4) 0.051(6)
C66 0.132(6) 0.120(6) 0.118(6) -0.004(5) 0.037(5) 0.049(5)
C67 0.090(4) 0.086(4) 0.116(5) 0.010(4) 0.023(4) 0.029(3)
C68 0.121(6) 0.065(4) 0.164(7) 0.021(4) 0.038(5) 0.031(4)
C69 0.105(5) 0.070(4) 0.165(7) 0.053(4) 0.042(5) 0.024(3)
C70 0.070(3) 0.067(3) 0.114(4) 0.038(3) 0.024(3) 0.014(2)
C71 0.052(2) 0.081(3) 0.087(3) 0.015(3) 0.013(2) 0.015(2)
N72 0.0533(19) 0.064(2) 0.082(3) 0.024(2) 0.0184(18) 0.0125(16)
N73 0.0499(18) 0.076(3) 0.073(2) 0.034(2) 0.0152(16) 0.0092(17)
C74 0.059(2) 0.076(3) 0.065(3) 0.027(2) 0.016(2) -0.001(2)
C75 0.060(3) 0.087(4) 0.095(4) 0.039(3) 0.013(3) 0.015(2)
C76 0.060(3) 0.129(6) 0.120(5) 0.061(4) 0.011(3) 0.023(3)
C77 0.054(3) 0.144(6) 0.096(4) 0.040(4) 0.000(3) -0.005(3)
C78 0.061(3) 0.105(4) 0.080(3) 0.030(3) 0.010(2) -0.010(3)
C79 0.082(4) 0.113(5) 0.107(5) 0.019(4) 0.018(4) -0.024(4)
C80 0.115(5) 0.080(4) 0.105(5) 0.015(3) 0.028(4) -0.027(4)
C81 0.096(4) 0.068(3) 0.092(4) 0.031(3) 0.028(3) -0.001(3)
C82 0.144(6) 0.058(3) 0.116(5) 0.025(3) 0.035(5) -0.005(4)
C83 0.135(6) 0.067(3) 0.127(5) 0.039(4) 0.039(5) 0.028(4)
C84 0.085(3) 0.064(3) 0.096(4) 0.033(3) 0.020(3) 0.021(2)
C85 0.070(3) 0.065(3) 0.069(3) 0.027(2) 0.022(2) 0.000(2)
N86 0.066(2) 0.063(2) 0.075(2) 0.0302(19) 0.0173(18) 0.0103(17)
N87 0.091(3) 0.0468(18) 0.0477(18) 0.0179(15) 0.0225(17) 0.0158(17)
C88 0.065(2) 0.054(2) 0.056(2) 0.0116(19) 0.0191(19) 0.0115(18)
C89 0.108(4) 0.053(2) 0.067(3) 0.032(2) 0.026(3) 0.018(2)
C90 0.107(4) 0.056(3) 0.096(4) 0.038(3) 0.025(3) 0.013(3)
C91 0.092(4) 0.042(2) 0.121(5) 0.028(3) 0.018(3) 0.012(2)
C92 0.064(3) 0.056(3) 0.081(3) 0.003(2) 0.015(2) 0.011(2)
C93 0.086(4) 0.075(4) 0.099(4) -0.018(3) 0.021(3) 0.017(3)
C94 0.085(4) 0.100(4) 0.062(3) -0.021(3) 0.018(3) 0.015(3)
C95 0.065(3) 0.119(5) 0.050(2) 0.010(3) 0.018(2) 0.012(3)
C96 0.097(4) 0.172(7) 0.048(3) 0.028(4) 0.027(3) 0.028(4)
C97 0.107(5) 0.165(7) 0.064(3) 0.066(4) 0.026(3) 0.018(5)
C98 0.106(4) 0.105(4) 0.069(3) 0.051(3) 0.030(3) 0.018(3)
C99 0.064(2) 0.072(3) 0.045(2) 0.014(2) 0.0164(18) 0.014(2)
N100 0.091(3) 0.070(2) 0.0474(18) 0.0292(17) 0.0194(18) 0.0174(19)
N101 0.119(4) 0.056(2) 0.064(2) 0.0317(19) 0.031(2) 0.028(2)
C102 0.141(5) 0.051(3) 0.068(3) 0.026(2) 0.037(3) 0.019(3)
C103 0.154(6) 0.071(3) 0.116(5) 0.056(3) 0.053(4) 0.054(4)
C104 0.211(10) 0.079(5) 0.154(7) 0.063(5) 0.065(7) 0.071(5)
C105 0.254(12) 0.054(4) 0.155(8) 0.050(5) 0.069(8) 0.048(5)
C106 0.170(7) 0.052(3) 0.111(5) 0.030(3) 0.043(5) 0.002(4)
C107 0.208(12) 0.084(5) 0.146(8) 0.049(5) 0.031(8) -0.012(6)
C108 0.160(9) 0.128(8) 0.129(7) 0.048(6) 0.013(6) -0.050(6)
C109 0.116(5) 0.112(5) 0.099(5) 0.049(4) 0.020(4) -0.019(4)
C110 0.087(5) 0.208(10) 0.116(6) 0.081(7) 0.006(4) 0.005(6)
C111 0.108(5) 0.138(7) 0.113(5) 0.063(5) 0.027(4) 0.031(5)
C112 0.108(4) 0.100(4) 0.064(3) 0.035(3) 0.020(3) 0.025(3)
C113 0.109(4) 0.070(3) 0.061(3) 0.031(2) 0.030(3) 0.004(3)
N114 0.103(3) 0.059(2) 0.056(2) 0.0247(17) 0.025(2) 0.021(2)
O115 0.097(3) 0.105(3) 0.083(2) 0.040(2) 0.027(2) 0.027(2)
O1 0.115(3) 0.077(2) 0.098(3) 0.025(2) 0.054(2) 0.022(2)
O2 0.095(3) 0.059(2) 0.114(3) 0.025(2) 0.007(2) 0.0102(18)
O3 0.107(3) 0.071(2) 0.107(3) 0.001(2) 0.036(2) 0.016(2)
O4 0.169(6) 0.212(7) 0.136(5) 0.089(5) 0.001(4) 0.027(5)
O5 0.216(7) 0.179(6) 0.196(6) 0.085(5) 0.086(6) 0.023(5)
O6 0.210(11) 0.110(7) 0.162(8) 0.083(6) 0.123(8) 0.099(7)
O7 0.102(8) 0.39(2) 0.120(8) 0.085(11) 0.022(7) 0.012(10)
O8 0.133(11) 0.57(3) 0.128(10) 0.075(15) 0.070(9) 0.115(15)
O9 0.081(10) 0.105(12) 0.146(15) 0.055(11) 0.016(10) -0.041(9)
O10 0.134(19) 0.63(7) 0.16(2) 0.25(3) 0.101(17) 0.18(3)

loop_
_atom_type_symbol
_atom_type_description
_atom_type_scat_dispersion_real
_atom_type_scat_dispersion_imag
_atom_type_scat_source
C C 0.0181 0.0091 'International Tables Vol C Tables 4.2.6.8 and 6.1.1.4'
H H 0 0 'International Tables Vol C Tables 4.2.6.8 and 6.1.1.4'
N N 0.0311 0.018 'International Tables Vol C Tables 4.2.6.8 and 6.1.1.4'
O O 0.0492 0.0322 'International Tables Vol C Tables 4.2.6.8 and 6.1.1.4'
Ni Ni -3.0029 0.5091 'International Tables Vol C Tables 4.2.6.8 and 6.1.1.4'
W W -5.4734 5.5774 'International Tables Vol C Tables 4.2.6.8 and 6.1.1.4'

loop_
_exptl_crystal_face_index_h
_exptl_crystal_face_index_k
_exptl_crystal_face_index_l
_exptl_crystal_face_perp_dist
0 -1 1 0.1016
0 -1 -1 0.2181
0 1 1 0.2878
0 0 1 0.2186
-1 0 0 0.0389
0 1 -1 0.093
0 0 -1 0.139
1 0 0 0.0713

loop_
_geom_angle_atom_site_label_1
_geom_angle_atom_site_label_2
_geom_angle_atom_site_label_3
_geom_angle
C12 W1 C17 143.37(16)
C12 W1 C14 107.26(16)
C17 W1 C14 79.17(16)
C12 W1 C15 79.14(16)
C17 W1 C15 117.47(16)
C14 W1 C15 143.59(15)
C12 W1 C13 71.63(15)
C17 W1 C13 76.12(16)
C14 W1 C13 73.65(14)
C15 W1 C13 139.41(15)
C12 W1 C18 144.08(16)
C17 W1 C18 72.11(16)
C14 W1 C18 79.90(16)
C15 W1 C18 75.80(17)
C13 W1 C18 141.76(16)
C12 W1 C11 73.61(17)
C17 W1 C11 140.01(17)
C14 W1 C11 72.78(15)
C15 W1 C11 75.08(15)
C13 W1 C11 120.61(15)
C18 W1 C11 75.33(16)
C12 W1 C16 81.48(19)
C17 W1 C16 74.70(18)
C14 W1 C16 144.49(16)
C15 W1 C16 71.23(17)
C13 W1 C16 77.01(16)
C18 W1 C16 113.50(19)
C11 W1 C16 141.15(17)
C28 W2 C21 85.2(3)
C28 W2 C27 74.9(2)
C21 W2 C27 140.71(17)
C28 W2 C26 106.8(3)
C21 W2 C26 146.12(17)
C27 W2 C26 72.99(16)
C28 W2 C24 78.9(2)
C21 W2 C24 71.16(16)
C27 W2 C24 71.94(15)
C26 W2 C24 141.41(15)
C28 W2 C25 71.6(2)
C21 W2 C25 80.02(19)
C27 W2 C25 122.94(17)
C26 W2 C25 74.42(19)
C24 W2 C25 140.07(18)
C28 W2 C23 146.45(18)
C21 W2 C23 105.82(18)
C27 W2 C23 77.06(15)
C26 W2 C23 81.73(16)
C24 W2 C23 75.24(14)
C25 W2 C23 140.77(17)
C28 W2 C22 141.70(18)
C21 W2 C22 74.24(17)
C27 W2 C22 139.17(16)
C26 W2 C22 77.31(16)
C24 W2 C22 122.10(15)
C25 W2 C22 73.20(16)
C23 W2 C22 71.44(15)
N13 Ni1 N23 91.29(13)
N13 Ni1 N58 87.72(13)
N23 Ni1 N58 93.70(13)
N13 Ni1 N44 95.83(14)
N23 Ni1 N44 92.68(13)
N58 Ni1 N44 172.62(13)
N13 Ni1 N31 175.06(13)
N23 Ni1 N31 86.23(13)
N58 Ni1 N31 96.70(12)
N44 Ni1 N31 80.04(13)
N13 Ni1 N45 92.89(13)
N23 Ni1 N45 172.03(13)
N58 Ni1 N45 79.69(13)
N44 Ni1 N45 93.64(13)
N31 Ni1 N45 90.09(13)
N24 Ni2 N86 92.38(15)
N24 Ni2 N14 92.42(14)
N86 Ni2 N14 92.26(14)
N24 Ni2 N72 92.99(16)
N86 Ni2 N72 171.12(15)
N14 Ni2 N72 94.57(14)
N24 Ni2 N59 171.93(16)
N86 Ni2 N59 95.26(16)
N14 Ni2 N59 84.71(13)
N72 Ni2 N59 79.75(16)
N24 Ni2 N73 92.60(14)
N86 Ni2 N73 79.35(15)
N14 Ni2 N73 170.40(15)
N72 Ni2 N73 93.34(15)
N59 Ni2 N73 91.35(14)
O115 Ni3 N101 92.82(17)
O115 Ni3 N15 92.34(15)
N101 Ni3 N15 90.66(15)
O115 Ni3 N114 172.92(15)
N101 Ni3 N114 80.15(17)
N15 Ni3 N114 86.93(15)
O115 Ni3 N100 90.08(15)
N101 Ni3 N100 97.61(15)
N15 Ni3 N100 171.26(15)
N114 Ni3 N100 91.68(15)
O115 Ni3 N87 89.10(15)
N101 Ni3 N87 176.46(16)
N15 Ni3 N87 92.23(13)
N114 Ni3 N87 97.96(15)
N100 Ni3 N87 79.41(14)
N11 C11 W1 179.9(7)
N12 C12 W1 178.0(4)
N13 C13 W1 177.9(4)
C13 N13 Ni1 166.0(3)
N14 C14 W1 177.4(3)
C14 N14 Ni2 159.9(3)
N15 C15 W1 176.3(3)
C15 N15 Ni3 161.2(4)
N16 C16 W1 177.5(5)
N17 C17 W1 177.5(4)
N18 C18 W1 178.4(5)
N21 C21 W2 177.1(6)
N22 C22 W2 177.7(4)
N23 C23 W2 176.7(3)
C23 N23 Ni1 160.4(3)
N24 C24 W2 177.3(4)
C24 N24 Ni2 172.7(3)
N25 C25 W2 178.6(5)
N26 C26 W2 178.6(5)
N27 C27 W2 176.3(4)
N28 C28 W2 177.8(6)
C33 N31 C32 118.0(3)
C33 N31 Ni1 129.0(3)
C32 N31 Ni1 112.7(3)
N31 C32 C36 122.4(4)
N31 C32 C43 117.0(4)
C36 C32 C43 120.5(4)
N31 C33 C34 122.8(4)
N31 C33 H33 118.6
C34 C33 H33 118.6
C35 C34 C33 118.8(5)
C35 C34 H34 120.6
C33 C34 H34 120.6
C34 C35 C36 120.1(5)
C34 C35 H35 119.9
C36 C35 H35 119.9
C35 C36 C32 117.7(5)
C35 C36 C37 124.9(5)
C32 C36 C37 117.4(5)
C38 C37 C36 122.5(6)
C38 C37 H37 118.8
C36 C37 H37 118.8
C37 C38 C39 120.8(5)
C37 C38 H38 119.6
C39 C38 H38 119.6
C43 C39 C40 117.9(6)
C43 C39 C38 118.5(5)
C40 C39 C38 123.6(5)
C41 C40 C39 119.7(5)
C41 C40 H40 120.1
C39 C40 H40 120.1
C40 C41 C42 118.9(5)
C40 C41 H41 120.5
C42 C41 H41 120.5
N44 C42 C41 122.9(5)
N44 C42 H42 118.5
C41 C42 H42 118.5
N44 C43 C39 122.6(4)
N44 C43 C32 117.2(3)
C39 C43 C32 120.2(4)
C42 N44 C43 117.8(4)
C42 N44 Ni1 129.5(3)
C43 N44 Ni1 112.7(3)
C47 N45 C46 118.3(4)
C47 N45 Ni1 129.4(3)
C46 N45 Ni1 112.3(3)
N45 C46 C50 122.1(5)
N45 C46 C57 117.6(4)
C50 C46 C57 120.2(5)
N45 C47 C48 122.7(5)
N45 C47 H47 118.7
C48 C47 H47 118.7
C49 C48 C47 118.8(6)
C49 C48 H48 120.6
C47 C48 H48 120.6
C48 C49 C50 120.8(5)
C48 C49 H49 119.6
C50 C49 H49 119.6
C49 C50 C46 117.2(5)
C49 C50 C51 124.5(6)
C46 C50 C51 118.2(6)
C52 C51 C50 122.3(6)
C52 C51 H51 118.8
C50 C51 H51 118.8
C51 C52 C53 120.4(5)
C51 C52 H52 119.8
C53 C52 H52 119.8
C54 C53 C57 117.1(5)
C54 C53 C52 124.4(5)
C57 C53 C52 118.6(5)
C55 C54 C53 120.5(5)
C55 C54 H54 119.7
C53 C54 H54 119.7
C54 C55 C56 118.8(5)
C54 C55 H55 120.6
C56 C55 H55 120.6
N58 C56 C55 123.3(5)
N58 C56 H56 118.3
C55 C56 H56 118.3
N58 C57 C53 122.5(4)
N58 C57 C46 117.3(4)
C53 C57 C46 120.2(4)
C56 N58 C57 117.8(4)
C56 N58 Ni1 129.1(3)
C57 N58 Ni1 113.0(3)
C61 N59 C60 119.0(5)
C61 N59 Ni2 128.0(4)
C60 N59 Ni2 113.0(3)
N59 C60 C64 123.7(6)
N59 C60 C71 116.7(4)
C64 C60 C71 119.6(6)
N59 C61 C62 120.2(6)
N59 C61 H61 119.9
C62 C61 H61 119.9
C63 C62 C61 119.8(7)
C63 C62 H62 120.1
C61 C62 H62 120.1
C62 C63 C64 121.0(6)
C62 C63 H63 119.5
C64 C63 H63 119.5
C63 C64 C60 116.3(6)
C63 C64 C65 124.9(7)
C60 C64 C65 118.8(7)
C66 C65 C64 122.7(7)
C66 C65 H65 118.7
C64 C65 H65 118.7
C65 C66 C67 120.1(8)
C65 C66 H66 120
C67 C66 H66 120
C68 C67 C66 124.8(7)
C68 C67 C71 116.5(6)
C66 C67 C71 118.7(8)
C69 C68 C67 120.8(6)
C69 C68 H68 119.6
C67 C68 H68 119.6
C68 C69 C70 119.9(7)
C68 C69 H69 120.1
C70 C69 H69 120.1
N72 C70 C69 122.5(6)
N72 C70 H70 118.8
C69 C70 H70 118.8
N72 C71 C67 121.7(6)
N72 C71 C60 118.2(5)
C67 C71 C60 120.2(6)
C70 N72 C71 118.6(5)
C70 N72 Ni2 129.0(4)
C71 N72 Ni2 112.3(3)
C75 N73 C74 117.4(4)
C75 N73 Ni2 129.3(3)
C74 N73 Ni2 113.4(3)
N73 C74 C78 123.2(5)
N73 C74 C85 117.0(4)
C78 C74 C85 119.8(5)
N73 C75 C76 123.1(5)
N73 C75 H75 118.4
C76 C75 H75 118.4
C77 C76 C75 118.6(6)
C77 C76 H76 120.7
C75 C76 H76 120.7
C76 C77 C78 120.6(5)
C76 C77 H77 119.7
C78 C77 H77 119.7
C77 C78 C74 117.1(5)
C77 C78 C79 125.3(6)
C74 C78 C79 117.5(6)
C80 C79 C78 123.3(6)
C80 C79 H79 118.3
C78 C79 H79 118.3
C79 C80 C81 119.4(6)
C79 C80 H80 120.3
C81 C80 H80 120.3
C82 C81 C85 116.9(6)
C82 C81 C80 123.0(6)
C85 C81 C80 120.1(6)
C83 C82 C81 120.7(6)
C83 C82 H82 119.6
C81 C82 H82 119.6
C82 C83 C84 119.2(6)
C82 C83 H83 120.4
C84 C83 H83 120.4
N86 C84 C83 121.4(6)
N86 C84 H84 119.3
C83 C84 H84 119.3
N86 C85 C81 123.1(5)
N86 C85 C74 117.1(4)
C81 C85 C74 119.8(5)
C84 N86 C85 118.6(4)
C84 N86 Ni2 128.3(3)
C85 N86 Ni2 113.1(3)
C89 N87 C88 118.4(4)
C89 N87 Ni3 128.7(3)
C88 N87 Ni3 112.7(3)
N87 C88 C92 121.6(4)
N87 C88 C99 116.9(4)
C92 C88 C99 121.5(4)
N87 C89 C90 123.0(5)
N87 C89 H89 118.5
C90 C89 H89 118.5
C91 C90 C89 119.8(5)
C91 C90 H90 120.1
C89 C90 H90 120.1
C90 C91 C92 119.5(4)
C90 C91 H91 120.2
C92 C91 H91 120.2
C88 C92 C91 117.7(4)
C88 C92 C93 117.2(5)
C91 C92 C93 125.0(5)
C94 C93 C92 122.8(6)
C94 C93 H93 118.6
C92 C93 H93 118.6
C93 C94 C95 120.6(5)
C93 C94 H94 119.7
C95 C94 H94 119.7
C96 C95 C99 116.7(6)
C96 C95 C94 123.8(5)
C99 C95 C94 119.5(5)
C97 C96 C95 119.4(5)
C97 C96 H96 120.3
C95 C96 H96 120.3
C96 C97 C98 121.0(6)
C96 C97 H97 119.5
C98 C97 H97 119.5
N100 C98 C97 120.8(6)
N100 C98 H98 119.6
C97 C98 H98 119.6
N100 C99 C95 124.2(5)
N100 C99 C88 117.5(4)
C95 C99 C88 118.3(5)
C99 N100 C98 117.8(4)
C99 N100 Ni3 113.3(3)
C98 N100 Ni3 128.9(4)
C103 N101 C102 118.0(5)
C103 N101 Ni3 128.9(4)
C102 N101 Ni3 112.9(3)
N101 C102 C106 123.4(6)
N101 C102 C113 117.0(4)
C106 C102 C113 119.7(7)
N101 C103 C104 122.8(7)
N101 C103 H103 118.6
C104 C103 H103 118.6
C105 C104 C103 118.8(8)
C105 C104 H104 120.6
C103 C104 H104 120.6
C104 C105 C106 120.9(7)
C104 C105 H105 119.5
C106 C105 H105 119.5
C102 C106 C107 118.8(8)
C102 C106 C105 116.1(8)
C107 C106 C105 125.1(7)
C108 C107 C106 123.2(9)
C108 C107 H107 118.4
C106 C107 H107 118.4
C107 C108 C109 121.6(9)
C107 C108 H108 119.2
C109 C108 H108 119.2
C113 C109 C110 115.3(7)
C113 C109 C108 115.7(8)
C110 C109 C108 129.0(8)
C111 C110 C109 122.8(8)
C111 C110 H110 118.6
C109 C110 H110 118.6
C112 C111 C110 116.4(7)
C112 C111 H111 121.8
C110 C111 H111 121.8
N114 C112 C111 125.1(7)
N114 C112 H112 117.5
C111 C112 H112 117.5
N114 C113 C109 121.9(6)
N114 C113 C102 117.1(5)
C109 C113 C102 120.9(6)
C112 N114 C113 118.4(5)
C112 N114 Ni3 129.1(4)
C113 N114 Ni3 112.4(4)
Ni3 O115 H115 116.4
Ni3 O115 H116 117.4
H115 O115 H116 125.2

loop_
_geom_bond_atom_site_label_1
_geom_bond_atom_site_label_2
_geom_bond_distance
W1 C12 2.151(5)
W1 C17 2.155(4)
W1 C14 2.162(4)
W1 C15 2.166(4)
W1 C13 2.167(4)
W1 C18 2.167(5)
W1 C11 2.167(4)
W1 C16 2.168(4)
W2 C28 2.137(6)
W2 C21 2.151(5)
W2 C27 2.153(4)
W2 C26 2.158(4)
W2 C24 2.158(4)
W2 C25 2.160(5)
W2 C23 2.163(4)
W2 C22 2.169(4)
Ni1 N13 2.063(3)
Ni1 N23 2.066(3)
Ni1 N58 2.067(3)
Ni1 N44 2.072(3)
Ni1 N31 2.082(3)
Ni1 N45 2.101(3)
Ni2 N24 2.038(4)
Ni2 N86 2.080(4)
Ni2 N14 2.083(3)
Ni2 N72 2.084(4)
Ni2 N59 2.094(4)
Ni2 N73 2.098(4)
Ni3 O115 2.064(4)
Ni3 N101 2.070(4)
Ni3 N15 2.079(3)
Ni3 N114 2.080(5)
Ni3 N100 2.088(4)
Ni3 N87 2.094(3)
C11 N11 1.147(5)
C12 N12 1.155(6)
C13 N13 1.125(5)
C14 N14 1.145(5)
C15 N15 1.139(5)
C16 N16 1.127(6)
C17 N17 1.157(5)
C18 N18 1.140(6)
C21 N21 1.145(6)
C22 N22 1.133(5)
C23 N23 1.146(5)
C24 N24 1.134(5)
C25 N25 1.139(6)
C26 N26 1.150(6)
C27 N27 1.157(5)
C28 N28 1.144(7)
N31 C33 1.324(5)
N31 C32 1.357(5)
C32 C36 1.403(6)
C32 C43 1.430(6)
C33 C34 1.393(6)
C33 H33 0.93
C34 C35 1.369(7)
C34 H34 0.93
C35 C36 1.377(7)
C35 H35 0.93
C36 C37 1.430(8)
C37 C38 1.333(9)
C37 H37 0.93
C38 C39 1.442(8)
C38 H38 0.93
C39 C43 1.387(6)
C39 C40 1.393(8)
C40 C41 1.370(9)
C40 H40 0.93
C41 C42 1.392(7)
C41 H41 0.93
C42 N44 1.326(5)
C42 H42 0.93
C43 N44 1.367(5)
N45 C47 1.324(5)
N45 C46 1.342(5)
C46 C50 1.411(6)
C46 C57 1.425(6)
C47 C48 1.383(7)
C47 H47 0.93
C48 C49 1.354(9)
C48 H48 0.93
C49 C50 1.366(8)
C49 H49 0.93
C50 C51 1.413(8)
C51 C52 1.355(9)
C51 H51 0.93
C52 C53 1.444(8)
C52 H52 0.93
C53 C54 1.397(8)
C53 C57 1.400(6)
C54 C55 1.338(8)
C54 H54 0.93
C55 C56 1.396(6)
C55 H55 0.93
C56 N58 1.315(5)
C56 H56 0.93
C57 N58 1.357(5)
N59 C61 1.327(6)
N59 C60 1.347(6)
C60 C64 1.393(7)
C60 C71 1.434(7)
C61 C62 1.425(8)
C61 H61 0.93
C62 C63 1.340(10)
C62 H62 0.93
C63 C64 1.388(9)
C63 H63 0.93
C64 C65 1.426(10)
C65 C66 1.356(11)
C65 H65 0.93
C66 C67 1.421(10)
C66 H66 0.93
C67 C68 1.405(10)
C67 C71 1.428(8)
C68 C69 1.326(10)
C68 H68 0.93
C69 C70 1.396(8)
C69 H69 0.93
C70 N72 1.326(6)
C70 H70 0.93
C71 N72 1.354(6)
N73 C75 1.333(6)
N73 C74 1.337(6)
C74 C78 1.413(6)
C74 C85 1.442(7)
C75 C76 1.397(7)
C75 H75 0.93
C76 C77 1.353(9)
C76 H76 0.93
C77 C78 1.377(9)
C77 H77 0.93
C78 C79 1.434(9)
C79 C80 1.337(9)
C79 H79 0.93
C80 C81 1.440(8)
C80 H80 0.93
C81 C82 1.384(9)
C81 C85 1.385(7)
C82 C83 1.361(9)
C82 H82 0.93
C83 C84 1.396(8)
C83 H83 0.93
C84 N86 1.329(6)
C84 H84 0.93
C85 N86 1.357(6)
N87 C89 1.327(5)
N87 C88 1.361(5)
C88 C92 1.410(6)
C88 C99 1.436(6)
C89 C90 1.391(6)
C89 H89 0.93
C90 C91 1.346(8)
C90 H90 0.93
C91 C92 1.412(8)
C91 H91 0.93
C92 C93 1.440(7)
C93 C94 1.327(8)
C93 H93 0.93
C94 C95 1.446(8)
C94 H94 0.93
C95 C96 1.388(9)
C95 C99 1.414(6)
C96 C97 1.359(9)
C96 H96 0.93
C97 C98 1.407(8)
C97 H97 0.93
C98 N100 1.344(6)
C98 H98 0.93
C99 N100 1.343(6)
N101 C103 1.341(7)
N101 C102 1.350(7)
C102 C106 1.392(7)
C102 C113 1.441(8)
C103 C104 1.384(9)
C103 H103 0.93
C104 C105 1.350(12)
C104 H104 0.93
C105 C106 1.418(12)
C105 H105 0.93
C106 C107 1.407(12)
C107 C108 1.290(13)
C107 H107 0.93
C108 C109 1.498(11)
C108 H108 0.93
C109 C113 1.395(8)
C109 C110 1.397(11)
C110 C111 1.363(11)
C110 H110 0.93
C111 C112 1.345(9)
C111 H111 0.93
C112 N114 1.314(7)
C112 H112 0.93
C113 N114 1.356(6)
O115 H115 0.8502
O115 H116 0.85

loop_
_geom_hbond_atom_site_label_D
_geom_hbond_atom_site_label_H
_geom_hbond_atom_site_label_A
_geom_hbond_distance_DH
_geom_hbond_distance_HA
_geom_hbond_distance_DA
_geom_hbond_angle_DHA
O115 H115 O4 0.85 1.89 2.740(7) 178.7
O115 H116 O8 0.85 1.86 2.710(12) 179.8

loop_
_geom_torsion_atom_site_label_1
_geom_torsion_atom_site_label_2
_geom_torsion_atom_site_label_3
_geom_torsion_atom_site_label_4
_geom_torsion
C33 N31 C32 C36 -2.2(6)
Ni1 N31 C32 C36 -177.2(3)
C33 N31 C32 C43 -179.6(4)
Ni1 N31 C32 C43 5.4(4)
C32 N31 C33 C34 3.8(6)
Ni1 N31 C33 C34 177.9(4)
N31 C33 C34 C35 -3.0(8)
C33 C34 C35 C36 0.5(8)
C34 C35 C36 C32 1.0(8)
C34 C35 C36 C37 -178.0(6)
N31 C32 C36 C35 -0.2(7)
C43 C32 C36 C35 177.1(4)
N31 C32 C36 C37 178.9(5)
C43 C32 C36 C37 -3.8(7)
C35 C36 C37 C38 -178.1(6)
C32 C36 C37 C38 2.9(9)
C36 C37 C38 C39 0.7(11)
C37 C38 C39 C43 -3.3(9)
C37 C38 C39 C40 176.1(6)
C43 C39 C40 C41 -0.9(8)
C38 C39 C40 C41 179.7(6)
C39 C40 C41 C42 -1.0(9)
C40 C41 C42 N44 0.9(8)
C40 C39 C43 N44 3.1(7)
C38 C39 C43 N44 -177.5(4)
C40 C39 C43 C32 -177.1(5)
C38 C39 C43 C32 2.3(7)
N31 C32 C43 N44 -1.5(5)
C36 C32 C43 N44 -179.0(4)
N31 C32 C43 C39 178.7(4)
C36 C32 C43 C39 1.2(6)
C41 C42 N44 C43 1.2(7)
C41 C42 N44 Ni1 -178.6(4)
C39 C43 N44 C42 -3.3(6)
C32 C43 N44 C42 176.9(4)
C39 C43 N44 Ni1 176.6(4)
C32 C43 N44 Ni1 -3.2(4)
C47 N45 C46 C50 0.0(7)
Ni1 N45 C46 C50 179.1(4)
C47 N45 C46 C57 -177.9(4)
Ni1 N45 C46 C57 1.2(5)
C46 N45 C47 C48 -0.5(8)
Ni1 N45 C47 C48 -179.5(4)
N45 C47 C48 C49 -0.3(10)
C47 C48 C49 C50 1.6(11)
C48 C49 C50 C46 -2.0(10)
C48 C49 C50 C51 -179.6(7)
N45 C46 C50 C49 1.3(8)
C57 C46 C50 C49 179.1(5)
N45 C46 C50 C51 179.0(5)
C57 C46 C50 C51 -3.2(8)
C49 C50 C51 C52 179.4(7)
C46 C50 C51 C52 1.9(10)
C50 C51 C52 C53 -0.3(11)
C51 C52 C53 C54 179.6(6)
C51 C52 C53 C57 -0.1(9)
C57 C53 C54 C55 0.3(8)
C52 C53 C54 C55 -179.4(6)
C53 C54 C55 C56 1.0(8)
C54 C55 C56 N58 -1.6(8)
C54 C53 C57 N58 -1.4(7)
C52 C53 C57 N58 178.4(5)
C54 C53 C57 C46 179.0(4)
C52 C53 C57 C46 -1.2(7)
N45 C46 C57 N58 1.2(6)
C50 C46 C57 N58 -176.7(4)
N45 C46 C57 C53 -179.2(4)
C50 C46 C57 C53 2.9(7)
C55 C56 N58 C57 0.6(7)
C55 C56 N58 Ni1 -175.2(4)
C53 C57 N58 C56 0.9(6)
C46 C57 N58 C56 -179.5(4)
C53 C57 N58 Ni1 177.4(3)
C46 C57 N58 Ni1 -3.0(5)
C61 N59 C60 C64 -1.4(7)
Ni2 N59 C60 C64 -179.3(4)
C61 N59 C60 C71 178.1(4)
Ni2 N59 C60 C71 0.2(5)
C60 N59 C61 C62 1.9(7)
Ni2 N59 C61 C62 179.4(4)
N59 C61 C62 C63 -1.1(8)
C61 C62 C63 C64 -0.1(10)
C62 C63 C64 C60 0.6(9)
C62 C63 C64 C65 -179.0(6)
N59 C60 C64 C63 0.2(8)
C71 C60 C64 C63 -179.3(5)
N59 C60 C64 C65 179.8(5)
C71 C60 C64 C65 0.2(8)
C63 C64 C65 C66 179.6(7)
C60 C64 C65 C66 0.0(11)
C64 C65 C66 C67 0.5(13)
C65 C66 C67 C68 179.6(8)
C65 C66 C67 C71 -1.4(11)
C66 C67 C68 C69 179.4(7)
C71 C67 C68 C69 0.4(10)
C67 C68 C69 C70 -0.1(11)
C68 C69 C70 N72 -0.8(10)
C68 C67 C71 N72 0.2(8)
C66 C67 C71 N72 -178.9(5)
C68 C67 C71 C60 -179.2(5)
C66 C67 C71 C60 1.6(8)
N59 C60 C71 N72 -0.1(6)
C64 C60 C71 N72 179.4(4)
N59 C60 C71 C67 179.4(4)
C64 C60 C71 C67 -1.1(7)
C69 C70 N72 C71 1.3(7)
C69 C70 N72 Ni2 179.5(4)
C67 C71 N72 C70 -1.0(7)
C60 C71 N72 C70 178.4(4)
C67 C71 N72 Ni2 -179.5(4)
C60 C71 N72 Ni2 0.0(5)
C75 N73 C74 C78 0.2(7)
Ni2 N73 C74 C78 179.8(4)
C75 N73 C74 C85 179.0(4)
Ni2 N73 C74 C85 -1.5(5)
C74 N73 C75 C76 0.1(8)
Ni2 N73 C75 C76 -179.3(4)
N73 C75 C76 C77 0.0(10)
C75 C76 C77 C78 -0.5(10)
C76 C77 C78 C74 0.8(9)
C76 C77 C78 C79 179.8(6)
N73 C74 C78 C77 -0.7(8)
C85 C74 C78 C77 -179.4(5)
N73 C74 C78 C79 -179.7(5)
C85 C74 C78 C79 1.5(8)
C77 C78 C79 C80 -179.2(7)
C74 C78 C79 C80 -0.3(10)
C78 C79 C80 C81 -0.8(11)
C79 C80 C81 C82 -178.4(7)
C79 C80 C81 C85 0.5(10)
C85 C81 C82 C83 -1.8(10)
C80 C81 C82 C83 177.1(6)
C81 C82 C83 C84 2.6(11)
C82 C83 C84 N86 -1.3(10)
C82 C81 C85 N86 -0.3(8)
C80 C81 C85 N86 -179.3(5)
C82 C81 C85 C74 179.7(5)
C80 C81 C85 C74 0.7(8)
N73 C74 C85 N86 -0.6(7)
C78 C74 C85 N86 178.2(4)
N73 C74 C85 C81 179.4(5)
C78 C74 C85 C81 -1.8(7)
C83 C84 N86 C85 -0.8(8)
C83 C84 N86 Ni2 178.3(4)
C81 C85 N86 C84 1.6(7)
C74 C85 N86 C84 -178.5(5)
C81 C85 N86 Ni2 -177.7(4)
C74 C85 N86 Ni2 2.3(5)
C89 N87 C88 C92 1.8(7)
Ni3 N87 C88 C92 176.8(3)
C89 N87 C88 C99 -178.8(4)
Ni3 N87 C88 C99 -3.8(5)
C88 N87 C89 C90 -2.5(7)
Ni3 N87 C89 C90 -176.6(4)
N87 C89 C90 C91 2.0(9)
C89 C90 C91 C92 -0.8(8)
N87 C88 C92 C91 -0.6(7)
C99 C88 C92 C91 -180.0(4)
N87 C88 C92 C93 179.0(4)
C99 C88 C92 C93 -0.3(7)
C90 C91 C92 C88 0.1(8)
C90 C91 C92 C93 -179.5(5)
C88 C92 C93 C94 -1.3(8)
C91 C92 C93 C94 178.3(6)
C92 C93 C94 C95 1.3(9)
C93 C94 C95 C96 -178.8(6)
C93 C94 C95 C99 0.3(8)
C99 C95 C96 C97 -0.1(9)
C94 C95 C96 C97 179.1(6)
C95 C96 C97 C98 1.3(10)
C96 C97 C98 N100 -1.3(10)
C96 C95 C99 N100 -1.3(7)
C94 C95 C99 N100 179.5(5)
C96 C95 C99 C88 177.4(5)
C94 C95 C99 C88 -1.8(7)
N87 C88 C99 N100 1.2(6)
C92 C88 C99 N100 -179.4(4)
N87 C88 C99 C95 -177.6(4)
C92 C88 C99 C95 1.8(6)
C95 C99 N100 C98 1.3(7)
C88 C99 N100 C98 -177.4(4)
C95 C99 N100 Ni3 -179.2(4)
C88 C99 N100 Ni3 2.1(5)
C97 C98 N100 C99 0.0(8)
C97 C98 N100 Ni3 -179.3(4)
C103 N101 C102 C106 -1.5(8)
Ni3 N101 C102 C106 175.1(5)
C103 N101 C102 C113 177.7(5)
Ni3 N101 C102 C113 -5.8(6)
C102 N101 C103 C104 -0.2(9)
Ni3 N101 C103 C104 -176.1(5)
N101 C103 C104 C105 1.7(12)
C103 C104 C105 C106 -1.6(14)
N101 C102 C106 C107 -178.8(7)
C113 C102 C106 C107 2.0(10)
N101 C102 C106 C105 1.6(10)
C113 C102 C106 C105 -177.5(6)
C104 C105 C106 C102 0.0(13)
C104 C105 C106 C107 -179.5(9)
C102 C106 C107 C108 -1.3(15)
C105 C106 C107 C108 178.2(10)
C106 C107 C108 C109 -1.3(17)
C107 C108 C109 C113 3.1(14)
C107 C108 C109 C110 -179.3(10)
C113 C109 C110 C111 -0.9(12)
C108 C109 C110 C111 -178.6(8)
C109 C110 C111 C112 3.1(12)
C110 C111 C112 N114 -3.6(11)
C110 C109 C113 N114 -1.2(9)
C108 C109 C113 N114 176.8(6)
C110 C109 C113 C102 179.7(6)
C108 C109 C113 C102 -2.3(9)
N101 C102 C113 N114 1.5(7)
C106 C102 C113 N114 -179.3(5)
N101 C102 C113 C109 -179.3(5)
C106 C102 C113 C109 -0.1(8)
C111 C112 N114 C113 1.7(8)
C111 C112 N114 Ni3 177.5(5)
C109 C113 N114 C112 0.9(7)
C102 C113 N114 C112 -180.0(5)
C109 C113 N114 Ni3 -175.7(4)
C102 C113 N114 Ni3 3.5(5)

loop_
_platon_squeeze_void_nr
_platon_squeeze_void_average_x
_platon_squeeze_void_average_y
_platon_squeeze_void_average_z
_platon_squeeze_void_volume
_platon_squeeze_void_count_electrons
_platon_squeeze_void_content
1 0.500 0.964 0.956 1614 258 ' '
